data_4505811
loop_
_publ_author_name
'Luo, Tzy-Jiun M.'
'Palmore, G. Tayhas R.'

_publ_section_title
;
 Engineering Crystalline Architecture with Supramolecular Tapes:&#x2009;
 Studies on Secondary Donor&#x2212;Acceptor Interactions in Cocrystals of
 the Cyclic Dipeptide of Glycine
;
_journal_issue 5
_journal_name_full 'Crystal Growth &amp; Design'
_journal_page_first 337
_journal_paper_doi 10.1021/cg025535d
_journal_volume 2
_journal_year 2002
_chemical_formula_sum 'C10 H10 Cl2 N2 O4'
_chemical_formula_weight 293.10
_chemical_name_systematic
;
 diketopiperazine + 2,5-dichlorohydroquinone
;
_space_group_IT_number 14
_symmetry_cell_setting monoclinic
_symmetry_space_group_name_Hall '-P 2yn'
_symmetry_space_group_name_H-M 'P 1 21/n 1'
_atom_sites_solution_hydrogens geom
_atom_sites_solution_primary direct
_atom_sites_solution_secondary difmap
_audit_creation_method SHELXL-97
_cell_angle_alpha 90.00
_cell_angle_beta 107.169(3)
_cell_angle_gamma 90.00
_cell_formula_units_Z 2
_cell_length_a 8.895(2)
_cell_length_b 5.1184(12)
_cell_length_c 12.390(3)
_cell_measurement_temperature 90(2)
_cell_volume 539.0(2)
_computing_cell_refinement 'Bruker SAINT'
_computing_data_collection 'Bruker SMART'
_computing_data_reduction 'Bruker SAINT'
_computing_molecular_graphics 'SHELXTL 5.03, XP (Sheldrick, 1994)'
_computing_publication_material 'SHELXL-97 (Sheldrick, 1997)'
_computing_structure_refinement 'SHELXL-97 (Sheldrick, 1997)'
_computing_structure_solution 'SHELXS-97 (Sheldrick, 1990)'
_diffrn_ambient_temperature 90(2)
_diffrn_measured_fraction_theta_full 0.948
_diffrn_measured_fraction_theta_max 0.948
_diffrn_measurement_device_type 'Bruker SMART 1000'
_diffrn_measurement_method \w
_diffrn_radiation_monochromator graphite
_diffrn_radiation_source 'normal-focus sealed tube'
_diffrn_radiation_type MoK\a
_diffrn_radiation_wavelength 0.71073
_diffrn_reflns_av_R_equivalents 0.0482
_diffrn_reflns_av_sigmaI/netI 0.0633
_diffrn_reflns_limit_h_max 12
_diffrn_reflns_limit_h_min -12
_diffrn_reflns_limit_k_max 7
_diffrn_reflns_limit_k_min -7
_diffrn_reflns_limit_l_max 16
_diffrn_reflns_limit_l_min -18
_diffrn_reflns_number 4740
_diffrn_reflns_theta_full 31.43
_diffrn_reflns_theta_max 31.43
_diffrn_reflns_theta_min 2.50
_diffrn_standards_decay_% <0.1
_diffrn_standards_number '50 frames remeasured'
_exptl_absorpt_coefficient_mu 0.611
_exptl_absorpt_correction_T_max 0.9643
_exptl_absorpt_correction_T_min 0.8876
_exptl_absorpt_correction_type none
_exptl_crystal_colour colorless
_exptl_crystal_density_diffrn 1.806
_exptl_crystal_density_method 'not measured'
_exptl_crystal_description stick
_exptl_crystal_F_000 300
_exptl_crystal_size_max 0.20
_exptl_crystal_size_mid 0.08
_exptl_crystal_size_min 0.06
_refine_diff_density_max 0.381
_refine_diff_density_min -0.275
_refine_diff_density_rms 0.084
_refine_ls_extinction_coef 0.000(2)
_refine_ls_extinction_expression Fc^*^=kFc[1+0.001xFc^2^\l^3^/sin(2\q)]^-1/4^
_refine_ls_extinction_method SHELXL
_refine_ls_goodness_of_fit_ref 0.918
_refine_ls_hydrogen_treatment mixed
_refine_ls_matrix_type full
_refine_ls_number_parameters 103
_refine_ls_number_reflns 1686
_refine_ls_number_restraints 0
_refine_ls_restrained_S_all 0.918
_refine_ls_R_factor_all 0.0569
_refine_ls_R_factor_gt 0.0368
_refine_ls_shift/su_max 0.083
_refine_ls_shift/su_mean 0.001
_refine_ls_structure_factor_coef Fsqd
_refine_ls_weighting_details 'calc w=1/[\s^2^(Fo^2^)+(0.0341P)^2^+0.0000P] where P=(Fo^2^+2Fc^2^)/3'
_refine_ls_weighting_scheme calc
_refine_ls_wR_factor_gt 0.0719
_refine_ls_wR_factor_ref 0.0773
_reflns_number_gt 1225
_reflns_number_total 1686
_reflns_threshold_expression >2sigma(I)
_cod_data_source_file cg025535d_s11.cif
_cod_data_source_block tl26fm
_cod_original_sg_symbol_H-M P21/n
_cod_database_code 4505811

loop_
_symmetry_equiv_pos_as_xyz
'x, y, z'
'-x+1/2, y+1/2, -z+1/2'
'-x, -y, -z'
'x-1/2, -y-1/2, z-1/2'

loop_
_atom_site_label
_atom_site_type_symbol
_atom_site_fract_x
_atom_site_fract_y
_atom_site_fract_z
_atom_site_U_iso_or_equiv
_atom_site_adp_type
_atom_site_occupancy
_atom_site_symmetry_multiplicity
_atom_site_calc_flag
Cl1 Cl 0.79771(5) 0.06565(8) 0.84996(3) 0.01356(12) Uani 1 1 d
N1 N 0.59259(18) 0.7200(3) 1.00802(12) 0.0127(3) Uani 1 1 d
H1N H 0.653(2) 0.859(4) 1.0145(17) 0.021(6) Uiso 1 1 d
C1 C 0.5729(2) 0.6370(3) 1.10466(15) 0.0124(4) Uani 1 1 d
O1 O 0.63295(15) 0.7518(3) 1.19536(10) 0.0164(3) Uani 1 1 d
C2 C 0.5247(2) 0.6035(4) 0.89714(14) 0.0131(4) Uani 1 1 d
H2A H 0.454(2) 0.731(4) 0.8455(17) 0.018(5) Uiso 1 1 d
H2B H 0.610(2) 0.555(4) 0.8674(16) 0.013(5) Uiso 1 1 d
C3 C 0.91088(19) 0.3075(3) 0.93455(14) 0.0112(3) Uani 1 1 d
C4 C 0.90245(19) 0.3412(3) 1.04378(14) 0.0108(3) Uani 1 1 d
O4 O 0.80741(15) 0.1808(3) 1.08284(11) 0.0139(3) Uani 1 1 d
H4 H 0.833(3) 0.192(5) 1.154(2) 0.040(8) Uiso 1 1 d
C5 C 0.9919(2) 0.5384(3) 1.10904(14) 0.0111(3) Uani 1 1 d
H5 H 0.991(2) 0.565(4) 1.1850(17) 0.016(5) Uiso 1 1 d

loop_
_atom_site_aniso_label
_atom_site_aniso_U_11
_atom_site_aniso_U_22
_atom_site_aniso_U_33
_atom_site_aniso_U_23
_atom_site_aniso_U_13
_atom_site_aniso_U_12
Cl1 0.0151(2) 0.0124(2) 0.0123(2) -0.00195(16) 0.00276(15) -0.00327(17)
N1 0.0146(7) 0.0115(7) 0.0121(7) 0.0000(6) 0.0038(6) -0.0030(6)
C1 0.0124(8) 0.0115(8) 0.0142(8) 0.0012(6) 0.0051(7) 0.0033(6)
O1 0.0205(7) 0.0155(7) 0.0136(6) -0.0016(5) 0.0054(5) -0.0019(5)
C2 0.0150(8) 0.0138(9) 0.0115(8) 0.0008(7) 0.0057(7) -0.0007(7)
C3 0.0114(8) 0.0088(8) 0.0119(8) -0.0024(6) 0.0008(7) -0.0011(6)
C4 0.0100(8) 0.0100(8) 0.0129(8) 0.0015(6) 0.0043(7) 0.0005(6)
O4 0.0150(6) 0.0151(6) 0.0121(6) 0.0003(5) 0.0049(5) -0.0037(5)
C5 0.0110(8) 0.0129(8) 0.0088(8) -0.0001(6) 0.0018(7) 0.0016(7)

loop_
_atom_type_symbol
_atom_type_description
_atom_type_scat_dispersion_real
_atom_type_scat_dispersion_imag
_atom_type_scat_source
C C 0.0033 0.0016 'International Tables Vol C Tables 4.2.6.8 and 6.1.1.4'
H H 0.0000 0.0000 'International Tables Vol C Tables 4.2.6.8 and 6.1.1.4'
N N 0.0061 0.0033 'International Tables Vol C Tables 4.2.6.8 and 6.1.1.4'
O O 0.0106 0.0060 'International Tables Vol C Tables 4.2.6.8 and 6.1.1.4'
Cl Cl 0.1484 0.1585 'International Tables Vol C Tables 4.2.6.8 and 6.1.1.4'

loop_
_geom_angle_atom_site_label_1
_geom_angle_atom_site_label_2
_geom_angle_atom_site_label_3
_geom_angle
_geom_angle_site_symmetry_1
_geom_angle_site_symmetry_3
C1 N1 C2 126.20(16) . .
C1 N1 H1N 114.5(13) . .
C2 N1 H1N 119.3(13) . .
O1 C1 N1 121.91(17) . .
O1 C1 C2 119.58(15) . 3_667
N1 C1 C2 118.51(16) . 3_667
N1 C2 C1 115.27(14) . 3_667
N1 C2 H2A 110.3(12) . .
C1 C2 H2A 106.0(12) 3_667 .
N1 C2 H2B 108.1(11) . .
C1 C2 H2B 107.3(12) 3_667 .
H2A C2 H2B 109.8(16) . .
C4 C3 C5 121.77(16) . 3_767
C4 C3 Cl1 119.21(14) . .
C5 C3 Cl1 119.02(13) 3_767 .
O4 C4 C3 119.22(16) . .
O4 C4 C5 122.64(15) . .
C3 C4 C5 118.14(16) . .
C4 O4 H4 108.9(18) . .
C4 C5 C3 120.07(15) . 3_767
C4 C5 H5 120.6(13) . .
C3 C5 H5 119.2(13) 3_767 .

loop_
_geom_bond_atom_site_label_1
_geom_bond_atom_site_label_2
_geom_bond_distance
_geom_bond_site_symmetry_2
Cl1 C3 1.7383(17) .
N1 C1 1.330(2) .
N1 C2 1.455(2) .
N1 H1N 0.88(2) .
C1 O1 1.241(2) .
C1 C2 1.503(3) 3_667
C2 C1 1.503(3) 3_667
C2 H2A 0.99(2) .
C2 H2B 0.970(19) .
C3 C4 1.388(2) .
C3 C5 1.392(2) 3_767
C4 O4 1.366(2) .
C4 C5 1.388(2) .
O4 H4 0.84(3) .
C5 C3 1.392(2) 3_767
C5 H5 0.95(2) .
